data_2019398
loop_
_publ_author_name
'Liu, Ming-Liang'
'Kong, Li-Hui'

_publ_section_title
;
 Two novel trimethylsulfonium salts with polymeric
 {[SbCl~4~]^{-^}}~<i>n~</i> or {[CdCl~3~]^{-^}}~<i>n~</i> anions
;
_journal_coeditor_code KU3119
_journal_issue 2
_journal_name_full 'Acta Crystallographica Section C'
_journal_page_first 169
_journal_page_last 172
_journal_paper_doi 10.1107/S2053229613034207
_journal_volume 70
_journal_year 2014
_chemical_formula_iupac '(C3 H9 S) [Sb Cl4]'
_chemical_formula_moiety 'C3 H9 S +, Cl4 Sb -'
_chemical_formula_sum 'C3 H9 Cl4 S Sb'
_chemical_formula_weight 340.71
_chemical_name_systematic
;
Poly[trimethylsulfonium [[dichloridoantimony(III)]-di-\m-chlorido]]
;
_space_group_IT_number 15
_symmetry_cell_setting monoclinic
_symmetry_space_group_name_Hall '-C 2yc'
_symmetry_space_group_name_H-M 'C 1 2/c 1'
_atom_sites_solution_hydrogens geom
_atom_sites_solution_primary direct
_atom_sites_solution_secondary difmap
_audit_creation_method SHELXL97
_cell_angle_alpha 90.00
_cell_angle_beta 91.58(3)
_cell_angle_gamma 90.00
_cell_formula_units_Z 8
_cell_length_a 13.182(3)
_cell_length_b 13.214(3)
_cell_length_c 12.374(3)
_cell_measurement_reflns_used 2461
_cell_measurement_temperature 293(2)
_cell_volume 2154.6(9)
_computing_cell_refinement 'CrystalClear (Rigaku, 2005)'
_computing_data_collection 'CrystalClear (Rigaku, 2005)'
_computing_data_reduction 'CrystalClear (Rigaku, 2005)'
_computing_molecular_graphics
;
PLATON (Spek, 2009) and DIAMOND (Brandenburg & Putz, 2005)
;
_computing_publication_material 'SHELXTL (Sheldrick, 2008)'
_computing_structure_refinement 'SHELXL97 (Sheldrick, 2008)'
_computing_structure_solution 'SHELXS97 (Sheldrick, 2008)'
_diffrn_ambient_temperature 293(2)
_diffrn_measured_fraction_theta_full 0.998
_diffrn_measured_fraction_theta_max 0.998
_diffrn_measurement_device_type 'Rigaku Mercury2'
_diffrn_measurement_method 'CCD profile fitting'
_diffrn_radiation_monochromator graphite
_diffrn_radiation_source 'fine-focus sealed tube'
_diffrn_radiation_type MoK\a
_diffrn_radiation_wavelength 0.71073
_diffrn_reflns_av_R_equivalents 0.0310
_diffrn_reflns_av_sigmaI/netI 0.0208
_diffrn_reflns_limit_h_max 16
_diffrn_reflns_limit_h_min -17
_diffrn_reflns_limit_k_max 17
_diffrn_reflns_limit_k_min -17
_diffrn_reflns_limit_l_max 16
_diffrn_reflns_limit_l_min -16
_diffrn_reflns_number 10903
_diffrn_reflns_theta_full 27.47
_diffrn_reflns_theta_max 27.47
_diffrn_reflns_theta_min 3.08
_diffrn_standards_decay_% 0
_diffrn_standards_interval_count 180
_diffrn_standards_interval_time 9
_diffrn_standards_number 3
_exptl_absorpt_coefficient_mu 3.677
_exptl_absorpt_correction_T_max 0.355
_exptl_absorpt_correction_T_min 0.275
_exptl_absorpt_correction_type multi-scan
_exptl_absorpt_process_details '(CrystalClear; Rigaku, 2005)'
_exptl_crystal_colour colourless
_exptl_crystal_density_diffrn 2.101
_exptl_crystal_density_method 'not measured'
_exptl_crystal_description block
_exptl_crystal_F_000 1296
_exptl_crystal_size_max 0.36
_exptl_crystal_size_mid 0.32
_exptl_crystal_size_min 0.28
_refine_diff_density_max 0.487
_refine_diff_density_min -0.386
_refine_ls_extinction_coef 0.00423(10)
_refine_ls_extinction_expression Fc^*^=kFc[1+0.001xFc^2^\l^3^/sin(2\q)]^-1/4^
_refine_ls_extinction_method 'SHELXL97 (Sheldrick, 2008)'
_refine_ls_goodness_of_fit_ref 1.217
_refine_ls_hydrogen_treatment constr
_refine_ls_matrix_type full
_refine_ls_number_parameters 89
_refine_ls_number_reflns 2461
_refine_ls_number_restraints 0
_refine_ls_restrained_S_all 1.217
_refine_ls_R_factor_all 0.0225
_refine_ls_R_factor_gt 0.0204
_refine_ls_shift/su_max 0.001
_refine_ls_shift/su_mean 0.000
_refine_ls_structure_factor_coef Fsqd
_refine_ls_weighting_details 'calc w = 1/[\s^2^(Fo^2^)+(0.0117P)^2^+2.4036P] where P=(Fo^2^+2Fc^2^)/3'
_refine_ls_weighting_scheme calc
_refine_ls_wR_factor_gt 0.0443
_refine_ls_wR_factor_ref 0.0448
_reflns_number_gt 2335
_reflns_number_total 2461
_reflns_threshold_expression I>2\s(I)
_cod_data_source_file ku3119sup1.cif
_cod_data_source_block Sb
_cod_original_cell_volume 2154.7(7)
_cod_original_sg_symbol_H-M 'C 2/c'
_cod_database_code 2019398

loop_
_symmetry_equiv_pos_as_xyz
'x, y, z'
'-x, y, -z+1/2'
'x+1/2, y+1/2, z'
'-x+1/2, y+1/2, -z+1/2'
'-x, -y, -z'
'x, -y, z-1/2'
'-x+1/2, -y+1/2, -z'
'x+1/2, -y+1/2, z-1/2'

loop_
_atom_site_type_symbol
_atom_site_label
_atom_site_fract_x
_atom_site_fract_y
_atom_site_fract_z
_atom_site_U_iso_or_equiv
_atom_site_adp_type
_atom_site_calc_flag
_atom_site_refinement_flags
_atom_site_occupancy
_atom_site_symmetry_multiplicity
Cl Cl4 0.0000 0.5000 1.0000 0.0525(2) Uani d S 1 2
Sb Sb1 0.040593(11) 0.283935(11) 0.930824(12) 0.02777(7) Uani d . 1 1
Cl Cl3 -0.12572(5) 0.29406(5) 0.83051(6) 0.04424(16) Uani d . 1 1
Cl Cl1 0.04484(5) 0.10404(5) 0.89532(6) 0.04289(16) Uani d . 1 1
Cl Cl2 -0.03173(6) 0.24786(6) 1.10026(6) 0.05281(19) Uani d . 1 1
Cl Cl5 0.2500 0.2500 1.0000 0.0772(4) Uani d S 1 2
S S1 0.27952(5) -0.02123(5) 0.65738(5) 0.03736(15) Uani d . 1 1
C C1 0.2351(2) 0.0576(2) 0.5493(2) 0.0501(7) Uani d . 1 1
H H1A 0.1947 0.1114 0.5775 0.075 Uiso calc R 1 1
H H1B 0.1947 0.0182 0.4991 0.075 Uiso calc R 1 1
H H1C 0.2920 0.0856 0.5128 0.075 Uiso calc R 1 1
C C2 0.1642(2) -0.0672(2) 0.7104(2) 0.0480(7) Uani d . 1 1
H H2A 0.1785 -0.1036 0.7762 0.072 Uiso calc R 1 1
H H2B 0.1317 -0.1116 0.6587 0.072 Uiso calc R 1 1
H H2C 0.1201 -0.0113 0.7249 0.072 Uiso calc R 1 1
C C3 0.3196(3) 0.0687(2) 0.7563(3) 0.0602(9) Uani d . 1 1
H H3A 0.2651 0.1148 0.7696 0.090 Uiso calc R 1 1
H H3B 0.3768 0.1057 0.7305 0.090 Uiso calc R 1 1
H H3C 0.3386 0.0343 0.8221 0.090 Uiso calc R 1 1

loop_
_atom_site_aniso_label
_atom_site_aniso_U_11
_atom_site_aniso_U_22
_atom_site_aniso_U_33
_atom_site_aniso_U_12
_atom_site_aniso_U_13
_atom_site_aniso_U_23
Cl4 0.0417(5) 0.0513(6) 0.0647(7) -0.0002(4) 0.0040(5) -0.0022(5)
Sb1 0.02639(9) 0.02787(10) 0.02887(10) -0.00162(6) -0.00261(6) 0.00209(6)
Cl3 0.0326(3) 0.0458(4) 0.0538(4) 0.0047(3) -0.0091(3) 0.0047(3)
Cl1 0.0447(3) 0.0294(3) 0.0542(4) 0.0036(3) -0.0055(3) -0.0061(3)
Cl2 0.0675(5) 0.0541(4) 0.0378(4) 0.0132(4) 0.0181(3) 0.0094(3)
Cl5 0.0754(8) 0.0749(8) 0.0792(9) -0.0256(7) -0.0383(7) 0.0287(7)
S1 0.0323(3) 0.0373(3) 0.0427(4) 0.0049(3) 0.0045(3) -0.0002(3)
C1 0.0496(16) 0.0600(18) 0.0406(15) 0.0053(14) -0.0021(12) 0.0071(13)
C2 0.0387(14) 0.0503(16) 0.0555(17) -0.0063(13) 0.0102(13) -0.0035(14)
C3 0.072(2) 0.0560(19) 0.0515(18) -0.0225(17) -0.0186(16) 0.0033(15)

loop_
_atom_type_symbol
_atom_type_description
_atom_type_scat_dispersion_real
_atom_type_scat_dispersion_imag
_atom_type_scat_source
C C 0.0033 0.0016 'International Tables Vol C Tables 4.2.6.8 and 6.1.1.4'
H H 0.0000 0.0000 'International Tables Vol C Tables 4.2.6.8 and 6.1.1.4'
Cl Cl 0.1484 0.1585 'International Tables Vol C Tables 4.2.6.8 and 6.1.1.4'
Sb Sb -0.5866 1.5461 'International Tables Vol C Tables 4.2.6.8 and 6.1.1.4'
S S 0.1246 0.1234 'International Tables Vol C Tables 4.2.6.8 and 6.1.1.4'

loop_
_geom_angle_atom_site_label_1
_geom_angle_atom_site_label_2
_geom_angle_atom_site_label_3
_geom_angle_site_symmetry_1
_geom_angle
Cl1 Sb1 Cl4 . 169.082(18)
Cl1 Sb1 Cl3 . 89.24(2)
Cl1 Sb1 Cl5 . 82.827(17)
Cl2 Sb1 Cl1 . 88.56(3)
Cl2 Sb1 Cl3 . 94.67(3)
Cl2 Sb1 Cl5 . 96.33(3)
Cl2 Sb1 Cl4 . 82.04(2)
Cl3 Sb1 Cl5 . 166.250(19)
Cl3 Sb1 Cl4 . 86.010(18)
Cl3 Sb1 Cl1 2_556 81.87(2)
Cl3 Sb1 Cl2 2_556 169.30(3)
Cl3 Sb1 Cl3 2_556 80.54(2)
Cl3 Sb1 Cl4 2_556 106.987(15)
Cl3 Sb1 Cl5 2_556 87.204(13)
Cl5 Sb1 Cl4 . 103.651(3)
C3 S1 C2 . 102.44(16)
C3 S1 C1 . 102.21(16)
C2 S1 C1 . 102.13(15)
S1 C1 H1A . 109.5
S1 C1 H1B . 109.5
H1A C1 H1B . 109.5
S1 C1 H1C . 109.5
H1A C1 H1C . 109.5
H1B C1 H1C . 109.5
S1 C2 H2A . 109.5
S1 C2 H2B . 109.5
H2A C2 H2B . 109.5
S1 C2 H2C . 109.5
H2A C2 H2C . 109.5
H2B C2 H2C . 109.5
S1 C3 H3A . 109.5
S1 C3 H3B . 109.5
H3A C3 H3B . 109.5
S1 C3 H3C . 109.5
H3A C3 H3C . 109.5
H3B C3 H3C . 109.5

loop_
_geom_bond_atom_site_label_1
_geom_bond_atom_site_label_2
_geom_bond_site_symmetry_2
_geom_bond_distance
Sb1 Cl3 2_556 3.4542(13)
Cl4 Sb1 . 3.0325(6)
Sb1 Cl2 . 2.3754(9)
Sb1 Cl1 . 2.4183(8)
Sb1 Cl3 . 2.4931(9)
Sb1 Cl5 . 2.9024(7)
S1 C3 . 1.776(3)
S1 C2 . 1.779(3)
S1 C1 . 1.782(3)
C1 H1A . 0.9600
C1 H1B . 0.9600
C1 H1C . 0.9600
C2 H2A . 0.9600
C2 H2B . 0.9600
C2 H2C . 0.9600
C3 H3A . 0.9600
C3 H3B . 0.9600
C3 H3C . 0.9600

loop_
_geom_hbond_atom_site_label_D
_geom_hbond_atom_site_label_H
_geom_hbond_atom_site_label_A
_geom_hbond_site_symmetry_A
_geom_hbond_distance_DH
_geom_hbond_distance_HA
_geom_hbond_distance_DA
_geom_hbond_angle_DHA
C1 H1A Cl3 2_556 0.96 2.83 3.765(3) 165
C1 H1B Cl1 6 0.96 2.83 3.771(3) 166
C2 H2C Cl1 . 0.96 2.81 3.610(3) 142
C3 H3B Cl2 8 0.96 2.81 3.695(3) 153
